data_4508708
loop_
_publ_author_name
'Niu, Weijun'
'Smith, Mark D.'
'Lavigne, John J.'

_publ_section_title
;
 Substituent Effects on the Structure and Supramolecular Assembly of
 Bis(dioxaborole)s Derived from 1,2,4,5-Tetrahydroxybenzene
;
_journal_issue 6
_journal_name_full 'Crystal Growth &amp; Design'
_journal_page_first 1274
_journal_paper_doi 10.1021/cg0601148
_journal_volume 6
_journal_year 2006
_chemical_formula_moiety 'C24 H24 B2 O6'
_chemical_formula_sum 'C24 H24 B2 O6'
_chemical_formula_weight 430.05
_chemical_name_systematic
; 
 ? 
;
_space_group_IT_number 2
_symmetry_cell_setting triclinic
_symmetry_space_group_name_Hall '-P 1'
_symmetry_space_group_name_H-M 'P -1'
_atom_sites_solution_hydrogens geom
_atom_sites_solution_primary direct
_atom_sites_solution_secondary difmap
_audit_creation_method SHELXL-97
_cell_angle_alpha 95.9190(10)
_cell_angle_beta 104.6830(10)
_cell_angle_gamma 96.6790(10)
_cell_formula_units_Z 1
_cell_length_a 6.3967(5)
_cell_length_b 6.9843(6)
_cell_length_c 12.2171(10)
_cell_measurement_reflns_used 3927
_cell_measurement_temperature 150(1)
_cell_measurement_theta_max 26.372
_cell_measurement_theta_min 2.965
_cell_volume 519.39(7)
_computing_cell_refinement 'SAINT+ NT V6.22 (Bruker, 2001)'
_computing_data_collection 'SMART NT V5.625 (Bruker, 1998)'
_computing_data_reduction 'SAINT+ NT V6.22'
_computing_molecular_graphics 'SHELXTL V6.1 (Sheldrick, 2000)'
_computing_publication_material 'SHELXTL V6.1'
_computing_structure_refinement 'SHELXL-97 (Sheldrick, 1997)'
_computing_structure_solution 'SHELXS-97 (Sheldrick, 1990)'
_diffrn_ambient_temperature 150(1)
_diffrn_measured_fraction_theta_full 0.999
_diffrn_measured_fraction_theta_max 0.999
_diffrn_measurement_device_type 'Bruker SMART APEX CCD diffractometer'
_diffrn_measurement_method 'omega scans'
_diffrn_radiation_monochromator graphite
_diffrn_radiation_source 'fine-focus sealed tube'
_diffrn_radiation_type MoK\a
_diffrn_radiation_wavelength 0.71073
_diffrn_reflns_av_R_equivalents 0.0266
_diffrn_reflns_av_sigmaI/netI 0.0304
_diffrn_reflns_limit_h_max 7
_diffrn_reflns_limit_h_min -7
_diffrn_reflns_limit_k_max 8
_diffrn_reflns_limit_k_min -8
_diffrn_reflns_limit_l_max 14
_diffrn_reflns_limit_l_min -14
_diffrn_reflns_number 4669
_diffrn_reflns_theta_full 25.03
_diffrn_reflns_theta_max 25.03
_diffrn_reflns_theta_min 1.74
_diffrn_standards_decay_% none
_exptl_absorpt_coefficient_mu 0.096
_exptl_absorpt_correction_T_max 1.0000
_exptl_absorpt_correction_T_min 0.8295
_exptl_absorpt_correction_type multi-scan
_exptl_absorpt_process_details '(SADABS, Bruker, 2001)'
_exptl_crystal_colour colorless
_exptl_crystal_density_diffrn 1.375
_exptl_crystal_density_method 'not measured'
_exptl_crystal_description needle
_exptl_crystal_F_000 226
_exptl_crystal_size_max 0.75
_exptl_crystal_size_mid 0.18
_exptl_crystal_size_min 0.06
_refine_diff_density_max 0.218
_refine_diff_density_min -0.193
_refine_diff_density_rms 0.041
_refine_ls_extinction_coef 0.044(7)
_refine_ls_extinction_expression Fc^*^=kFc[1+0.001xFc^2^\l^3^/sin(2\q)]^-1/4^
_refine_ls_extinction_method SHELXL
_refine_ls_goodness_of_fit_ref 1.091
_refine_ls_hydrogen_treatment refU
_refine_ls_matrix_type full
_refine_ls_number_parameters 160
_refine_ls_number_reflns 1841
_refine_ls_number_restraints 0
_refine_ls_restrained_S_all 1.091
_refine_ls_R_factor_all 0.0385
_refine_ls_R_factor_gt 0.0362
_refine_ls_shift/su_max 0.000
_refine_ls_shift/su_mean 0.000
_refine_ls_structure_factor_coef Fsqd
_refine_ls_weighting_details 'calc w=1/[\s^2^(Fo^2^)+(0.0461P)^2^+0.1557P] where P=(Fo^2^+2Fc^2^)/3'
_refine_ls_weighting_scheme calc
_refine_ls_wR_factor_gt 0.0951
_refine_ls_wR_factor_ref 0.0972
_reflns_number_gt 1733
_reflns_number_total 1841
_reflns_threshold_expression >2sigma(I)
_cod_data_source_file cg0601148sup1.cif
_cod_data_source_block 3
_cod_depositor_comments
;
The following automatic conversions were performed:

'_symmetry_cell_setting' value 'Triclinic' changed to 'triclinic'
according to /home/saulius/struct/CIF-dictionaries/cif_core.dic
dictionary named 'cif_core.dic' version 2.4.2 from 2011-04-26.

Automatic conversion script
Id: cif_fix_values 1891 2012-01-12 08:04:46Z andrius 
;
_cod_database_code 4508708

loop_
_symmetry_equiv_pos_as_xyz
'x, y, z'
'-x, -y, -z'

loop_
_atom_site_label
_atom_site_type_symbol
_atom_site_fract_x
_atom_site_fract_y
_atom_site_fract_z
_atom_site_U_iso_or_equiv
_atom_site_adp_type
_atom_site_occupancy
_atom_site_symmetry_multiplicity
_atom_site_calc_flag
_atom_site_refinement_flags
B1 B 0.4564(2) 0.3586(2) 0.12357(12) 0.0232(3) Uani 1 1 d .
C1 C -0.0997(2) 0.29744(19) -0.03704(10) 0.0224(3) Uani 1 1 d .
H1 H -0.1644 0.1654 -0.0614 0.017(3) Uiso 1 1 calc R
C2 C 0.1157(2) 0.35412(18) 0.02515(10) 0.0214(3) Uani 1 1 d .
C3 C 0.2109(2) 0.54665(18) 0.06007(10) 0.0211(3) Uani 1 1 d .
C4 C 0.6696(2) 0.28589(19) 0.18277(11) 0.0228(3) Uani 1 1 d .
C5 C 0.6787(2) 0.0874(2) 0.17494(12) 0.0289(3) Uani 1 1 d .
H5 H 0.5519 -0.0026 0.1362 0.038(4) Uiso 1 1 calc R
C6 C 0.8716(2) 0.0200(2) 0.22333(13) 0.0314(3) Uani 1 1 d .
H6 H 0.8765 -0.1161 0.2172 0.035(4) Uiso 1 1 calc R
C7 C 1.0569(2) 0.1487(2) 0.28043(12) 0.0271(3) Uani 1 1 d .
H7 H 1.1886 0.1012 0.3134 0.034(4) Uiso 1 1 calc R
C8 C 1.0508(2) 0.34814(19) 0.28981(10) 0.0225(3) Uani 1 1 d .
C9 C 0.8580(2) 0.41651(18) 0.24152(10) 0.0222(3) Uani 1 1 d .
H9 H 0.8534 0.5526 0.2482 0.020(3) Uiso 1 1 calc R
C10 C 1.2570(2) 0.66982(18) 0.36738(11) 0.0251(3) Uani 1 1 d .
H10 H 1.1787 0.7179 0.2961 0.022(3) Uiso 1 1 calc R
C11 C 1.1540(2) 0.7265(2) 0.46251(12) 0.0329(4) Uani 1 1 d .
H11A H 1.0027 0.6609 0.4428 0.040(4) Uiso 1 1 calc R
H11B H 1.1558 0.8678 0.4726 0.039(4) Uiso 1 1 calc R
H11C H 1.2369 0.6876 0.5337 0.041(5) Uiso 1 1 calc R
C12 C 1.4971(2) 0.7503(2) 0.39714(12) 0.0313(3) Uani 1 1 d .
H12A H 1.5738 0.7045 0.4674 0.041(5) Uiso 1 1 calc R
H12B H 1.5153 0.8929 0.4086 0.040(4) Uiso 1 1 calc R
H12C H 1.5580 0.7058 0.3347 0.047(5) Uiso 1 1 calc R
O1 O 0.26767(14) 0.23403(13) 0.06376(7) 0.0237(2) Uani 1 1 d .
O2 O 0.42751(14) 0.55242(13) 0.12058(7) 0.0235(2) Uani 1 1 d .
O3 O 1.24634(15) 0.46101(13) 0.34594(8) 0.0289(3) Uani 1 1 d .

loop_
_atom_site_aniso_label
_atom_site_aniso_U_11
_atom_site_aniso_U_22
_atom_site_aniso_U_33
_atom_site_aniso_U_23
_atom_site_aniso_U_13
_atom_site_aniso_U_12
B1 0.0237(8) 0.0244(7) 0.0215(7) 0.0023(6) 0.0069(6) 0.0025(6)
C1 0.0231(7) 0.0204(6) 0.0217(6) 0.0006(5) 0.0046(5) 0.0003(5)
C2 0.0214(7) 0.0240(7) 0.0200(6) 0.0045(5) 0.0059(5) 0.0062(5)
C3 0.0183(7) 0.0256(7) 0.0177(6) 0.0016(5) 0.0034(5) 0.0010(5)
C4 0.0215(7) 0.0259(7) 0.0214(6) 0.0038(5) 0.0064(5) 0.0026(5)
C5 0.0243(7) 0.0249(7) 0.0343(8) 0.0023(6) 0.0043(6) -0.0003(5)
C6 0.0311(8) 0.0205(7) 0.0411(8) 0.0051(6) 0.0063(6) 0.0049(6)
C7 0.0248(7) 0.0259(7) 0.0313(7) 0.0067(6) 0.0056(6) 0.0080(5)
C8 0.0209(7) 0.0253(7) 0.0203(6) 0.0031(5) 0.0044(5) 0.0017(5)
C9 0.0244(7) 0.0202(6) 0.0225(6) 0.0035(5) 0.0064(5) 0.0044(5)
C10 0.0247(7) 0.0218(7) 0.0262(7) 0.0034(5) 0.0030(5) 0.0020(5)
C11 0.0309(8) 0.0337(8) 0.0316(8) 0.0009(6) 0.0080(6) -0.0007(6)
C12 0.0264(8) 0.0323(8) 0.0313(8) -0.0007(6) 0.0049(6) 0.0001(6)
O1 0.0204(5) 0.0223(5) 0.0267(5) 0.0032(4) 0.0027(4) 0.0041(4)
O2 0.0187(5) 0.0242(5) 0.0245(5) 0.0023(4) 0.0013(4) 0.0019(4)
O3 0.0210(5) 0.0238(5) 0.0365(6) 0.0029(4) -0.0013(4) 0.0025(4)

loop_
_atom_type_symbol
_atom_type_description
_atom_type_scat_dispersion_real
_atom_type_scat_dispersion_imag
_atom_type_scat_source
C C 0.0033 0.0016 'International Tables Vol C Tables 4.2.6.8 and 6.1.1.4'
H H 0.0000 0.0000 'International Tables Vol C Tables 4.2.6.8 and 6.1.1.4'
B B 0.0013 0.0007 'International Tables Vol C Tables 4.2.6.8 and 6.1.1.4'
O O 0.0106 0.0060 'International Tables Vol C Tables 4.2.6.8 and 6.1.1.4'

loop_
_geom_angle_atom_site_label_1
_geom_angle_atom_site_label_2
_geom_angle_atom_site_label_3
_geom_angle
_geom_angle_site_symmetry_1
_geom_angle_site_symmetry_3
O1 B1 O2 111.39(11) . .
O1 B1 C4 123.01(12) . .
O2 B1 C4 125.59(12) . .
C2 C1 C3 112.86(12) . 2_565
C2 C1 H1 123.6 . .
C3 C1 H1 123.6 2_565 .
O1 C2 C1 126.99(11) . .
O1 C2 C3 109.30(11) . .
C1 C2 C3 123.70(12) . .
C1 C3 C2 123.44(12) 2_565 .
C1 C3 O2 127.58(12) 2_565 .
C2 C3 O2 108.98(11) . .
C5 C4 C9 119.00(12) . .
C5 C4 B1 119.61(12) . .
C9 C4 B1 121.35(12) . .
C6 C5 C4 120.33(13) . .
C6 C5 H5 119.8 . .
C4 C5 H5 119.8 . .
C7 C6 C5 120.54(13) . .
C7 C6 H6 119.7 . .
C5 C6 H6 119.7 . .
C6 C7 C8 120.02(13) . .
C6 C7 H7 120.0 . .
C8 C7 H7 120.0 . .
O3 C8 C9 125.76(12) . .
O3 C8 C7 114.52(11) . .
C9 C8 C7 119.70(12) . .
C8 C9 C4 120.40(12) . .
C8 C9 H9 119.8 . .
C4 C9 H9 119.8 . .
O3 C10 C12 105.32(10) . .
O3 C10 C11 110.98(11) . .
C12 C10 C11 112.30(11) . .
O3 C10 H10 109.4 . .
C12 C10 H10 109.4 . .
C11 C10 H10 109.4 . .
C10 C11 H11A 109.5 . .
C10 C11 H11B 109.5 . .
H11A C11 H11B 109.5 . .
C10 C11 H11C 109.5 . .
H11A C11 H11C 109.5 . .
H11B C11 H11C 109.5 . .
C10 C12 H12A 109.5 . .
C10 C12 H12B 109.5 . .
H12A C12 H12B 109.5 . .
C10 C12 H12C 109.5 . .
H12A C12 H12C 109.5 . .
H12B C12 H12C 109.5 . .
C2 O1 B1 105.24(10) . .
C3 O2 B1 105.04(10) . .
C8 O3 C10 119.54(10) . .

loop_
_geom_bond_atom_site_label_1
_geom_bond_atom_site_label_2
_geom_bond_distance
_geom_bond_site_symmetry_2
B1 O1 1.3877(17) .
B1 O2 1.3901(17) .
B1 C4 1.542(2) .
C1 C2 1.3830(18) .
C1 C3 1.3831(18) 2_565
C1 H1 0.9500 .
C2 O1 1.3822(15) .
C2 C3 1.3859(18) .
C3 C1 1.3830(18) 2_565
C3 O2 1.3889(15) .
C4 C5 1.3889(19) .
C4 C9 1.4036(18) .
C5 C6 1.385(2) .
C5 H5 0.9500 .
C6 C7 1.379(2) .
C6 H6 0.9500 .
C7 C8 1.3916(19) .
C7 H7 0.9500 .
C8 O3 1.3712(15) .
C8 C9 1.3870(19) .
C9 H9 0.9500 .
C10 O3 1.4454(16) .
C10 C12 1.5102(19) .
C10 C11 1.5152(19) .
C10 H10 1.0000 .
C11 H11A 0.9800 .
C11 H11B 0.9800 .
C11 H11C 0.9800 .
C12 H12A 0.9800 .
C12 H12B 0.9800 .
C12 H12C 0.9800 .

loop_
_geom_torsion_atom_site_label_1
_geom_torsion_atom_site_label_2
_geom_torsion_atom_site_label_3
_geom_torsion_atom_site_label_4
_geom_torsion
_geom_torsion_site_symmetry_1
_geom_torsion_site_symmetry_4
C3 C1 C2 O1 178.43(11) 2_565 .
C3 C1 C2 C3 -0.47(19) 2_565 .
O1 C2 C3 C1 -178.55(11) . 2_565
C1 C2 C3 C1 0.5(2) . 2_565
O1 C2 C3 O2 0.80(13) . .
C1 C2 C3 O2 179.87(11) . .
O1 B1 C4 C5 1.5(2) . .
O2 B1 C4 C5 -177.22(12) . .
O1 B1 C4 C9 179.33(11) . .
O2 B1 C4 C9 0.6(2) . .
C9 C4 C5 C6 -0.7(2) . .
B1 C4 C5 C6 177.16(12) . .
C4 C5 C6 C7 0.4(2) . .
C5 C6 C7 C8 0.0(2) . .
C6 C7 C8 O3 -178.45(12) . .
C6 C7 C8 C9 0.0(2) . .
O3 C8 C9 C4 177.87(11) . .
C7 C8 C9 C4 -0.38(19) . .
C5 C4 C9 C8 0.75(19) . .
B1 C4 C9 C8 -177.11(11) . .
C1 C2 O1 B1 -178.56(12) . .
C3 C2 O1 B1 0.46(13) . .
O2 B1 O1 C2 -1.59(14) . .
C4 B1 O1 C2 179.54(12) . .
C1 C3 O2 B1 177.61(13) 2_565 .
C2 C3 O2 B1 -1.71(13) . .
O1 B1 O2 C3 2.06(13) . .
C4 B1 O2 C3 -179.11(12) . .
C9 C8 O3 C10 5.62(19) . .
C7 C8 O3 C10 -176.05(11) . .
C12 C10 O3 C8 -163.88(11) . .
C11 C10 O3 C8 74.36(14) . .
